data_7717160
loop_
_publ_author_name
'Calder, Ethan D. E.'
'Male, Louise'
'Jupp, Andrew R.'

_publ_section_title
;
 Accessing five- and seven-membered phosphorus-based heterocycles
 <i>via</i> cycloaddition reactions of azophosphines.
;
_journal_issue 36
_journal_name_full 'Dalton transactions (Cambridge, England : 2003)'
_journal_page_first 15032
_journal_page_last 15039
_journal_paper_doi 10.1039/d4dt02248c
_journal_volume 53
_journal_year 2024
_chemical_formula_moiety 'C49 H45 B F15 N2 O8 P'
_chemical_formula_sum 'C49 H45 B F15 N2 O8 P'
_chemical_formula_weight 1116.65
_space_group_crystal_system triclinic
_space_group_IT_number 2
_space_group_name_Hall '-P 1'
_space_group_name_H-M_alt 'P -1'
_atom_sites_solution_hydrogens geom
_atom_sites_solution_primary dual
_audit_creation_date 2024-05-03
_audit_creation_method
;
Olex2 1.5
(compiled 2024.02.16 svn.r378c4104 for OlexSys, GUI svn.r6928)
;
_audit_update_record
;
2024-05-17 deposited with the CCDC.	2024-08-07 downloaded from the CCDC.
;
_cell_angle_alpha 112.034(3)
_cell_angle_beta 97.787(3)
_cell_angle_gamma 107.389(3)
_cell_formula_units_Z 2
_cell_length_a 12.6836(4)
_cell_length_b 14.3392(5)
_cell_length_c 15.9046(5)
_cell_measurement_reflns_used 14828
_cell_measurement_temperature 119.99(10)
_cell_measurement_theta_max 72.6470
_cell_measurement_theta_min 3.7570
_cell_volume 2456.51(17)
_computing_cell_refinement 'CrysAlisPro 1.171.42.81a (Rigaku OD, 2023)'
_computing_data_collection 'CrysAlisPro 1.171.42.81a (Rigaku OD, 2023)'
_computing_data_reduction 'CrysAlisPro 1.171.42.81a (Rigaku OD, 2023)'
_computing_molecular_graphics 'Olex2 1.5 (Dolomanov et al., 2009)'
_computing_publication_material 'Olex2 1.5 (Dolomanov et al., 2009)'
_computing_structure_refinement 'SHELXL 2019/3 (Sheldrick, 2015)'
_computing_structure_solution 'SHELXT 2014/5 (Sheldrick, 2014)'
_diffrn_ambient_environment N~2~
_diffrn_ambient_temperature 119.99(10)
_diffrn_detector 'CCD plate'
_diffrn_detector_area_resol_mean 10.3537
_diffrn_detector_type Atlas
_diffrn_measured_fraction_theta_full 0.999
_diffrn_measured_fraction_theta_max 0.980
_diffrn_measurement_details
;
List of Runs (angles in degrees, time in seconds):

  # Type    Start    End  Width  t~exp~   \w     \q     \k     \f   Frames
#--------------------------------------------------------------------------
  1  \w    -71.00  32.00   1.00    1.00    --  -41.27  67.00  63.00  103
  2  \w   -114.00 -11.00   1.00    1.00    --  -41.27 -67.00 -70.00  103
  3  \w     11.00 114.00   1.00    1.00    --   41.27  67.00  63.00  103
  4  \w    -32.00  71.00   1.00    1.00    --   41.27 -67.00 -70.00  103
  5  \w     30.00 133.00   1.00    2.49    --  102.80 -67.00 -70.00  103
  6  \w     73.00 176.00   1.00    2.49    --  102.80  67.00  63.00  103
  7  \w     17.00 116.00   1.00    1.00    --   41.27  38.00-180.00   99
  8  \w      7.00  33.00   1.00    1.00    --   41.27  84.00 142.70   26
  9  \w    -31.00  69.00   1.00    1.00    --   41.27 -57.00 150.00  100
 10  \w     61.00 146.00   1.00    2.49    --  102.80 178.00-150.00   85
 11  \w     20.00 107.00   1.00    2.49    --  102.80 -94.00  30.00   87
 12  \w     29.00 108.00   1.00    2.49    --  102.80-111.00   0.00   79
 13  \w     29.00 108.00   1.00    2.49    --  102.80-111.00 -90.00   79
 14  \w     76.00 175.00   1.00    2.49    --  102.80  52.00 -64.75   99
 15  \w    104.00 176.00   1.00    2.49    --  102.80 111.00 -30.00   72
 16  \w    104.00 176.00   1.00    2.49    --  102.80 111.00-180.00   72
 17  \w    104.00 176.00   1.00    2.49    --  102.80 111.00-150.00   72
 18  \w     27.00 109.00   1.00    2.49    --  102.80-108.00 177.76   82
 19  \w     29.00 108.00   1.00    2.49    --  102.80-111.00 -60.00   79
 20  \w     77.00 176.00   1.00    2.49    --  102.80  45.00 150.00   99
 21  \w    103.00 178.00   1.00    2.49    --  102.80  77.00   0.00   75
 22  \w    104.00 176.00   1.00    2.49    --  102.80 111.00 -60.00   72
 23  \w      6.00  32.00   1.00    1.00    --   41.27  85.00-122.68   26
 24  \w     13.00 114.00   1.00    1.00    --   41.27  57.00-120.00  101
 25  \w     13.00  70.00   1.00    1.00    --   41.27  57.00  30.00   57
 26  \w      5.00  31.00   1.00    1.00    --   41.27  87.00 -85.86   26
;
_diffrn_measurement_device 'four-circle diffractometer'
_diffrn_measurement_device_type 'SuperNova, Dual, Cu at home/near, Atlas'
_diffrn_measurement_method '\w scans'
_diffrn_orient_matrix_type 'CrysAlisPro convention (1999,Acta A55,543-557)'
_diffrn_orient_matrix_UB_11 0.0459387000
_diffrn_orient_matrix_UB_12 -0.0514560000
_diffrn_orient_matrix_UB_13 -0.0833409000
_diffrn_orient_matrix_UB_21 0.0615063000
_diffrn_orient_matrix_UB_22 0.1131677000
_diffrn_orient_matrix_UB_23 0.0052253000
_diffrn_orient_matrix_UB_31 0.1080901000
_diffrn_orient_matrix_UB_32 0.0160106000
_diffrn_orient_matrix_UB_33 0.0698162000
_diffrn_radiation_monochromator mirror
_diffrn_radiation_probe x-ray
_diffrn_radiation_type 'Cu K\a'
_diffrn_radiation_wavelength 1.54184
_diffrn_reflns_av_R_equivalents 0.0418
_diffrn_reflns_av_unetI/netI 0.0353
_diffrn_reflns_Laue_measured_fraction_full 0.999
_diffrn_reflns_Laue_measured_fraction_max 0.980
_diffrn_reflns_limit_h_max 15
_diffrn_reflns_limit_h_min -15
_diffrn_reflns_limit_k_max 17
_diffrn_reflns_limit_k_min -17
_diffrn_reflns_limit_l_max 19
_diffrn_reflns_limit_l_min -18
_diffrn_reflns_number 32120
_diffrn_reflns_point_group_measured_fraction_full 0.999
_diffrn_reflns_point_group_measured_fraction_max 0.980
_diffrn_reflns_theta_full 67.684
_diffrn_reflns_theta_max 72.823
_diffrn_reflns_theta_min 3.579
_diffrn_source 'micro-focus sealed X-ray tube'
_diffrn_source_type 'SuperNova (Cu) X-ray Source'
_exptl_absorpt_coefficient_mu 1.515
_exptl_absorpt_correction_T_max 1.000
_exptl_absorpt_correction_T_min 0.602
_exptl_absorpt_correction_type gaussian
_exptl_absorpt_process_details
;
CrysAlisPro 1.171.42.81a (Rigaku Oxford Diffraction, 2023)
Numerical absorption correction based on gaussian integration over
a multifaceted crystal model
Empirical absorption correction using spherical harmonics,
implemented in SCALE3 ABSPACK scaling algorithm.
;
_exptl_crystal_colour yellow
_exptl_crystal_colour_primary yellow
_exptl_crystal_density_diffrn 1.510
_exptl_crystal_description block
_exptl_crystal_F_000 1144
_exptl_crystal_preparation 'Slow evaporation of hexane'
_exptl_crystal_size_max 0.253
_exptl_crystal_size_mid 0.153
_exptl_crystal_size_min 0.147
_refine_diff_density_max 0.268
_refine_diff_density_min -0.333
_refine_diff_density_rms 0.049
_refine_ls_extinction_method none
_refine_ls_goodness_of_fit_ref 1.018
_refine_ls_hydrogen_treatment constr
_refine_ls_matrix_type full
_refine_ls_number_parameters 696
_refine_ls_number_reflns 9592
_refine_ls_number_restraints 0
_refine_ls_restrained_S_all 1.018
_refine_ls_R_factor_all 0.0457
_refine_ls_R_factor_gt 0.0356
_refine_ls_shift/su_max 0.001
_refine_ls_shift/su_mean 0.000
_refine_ls_structure_factor_coef Fsqd
_refine_ls_weighting_details 'w=1/[\s^2^(Fo^2^)+(0.0455P)^2^+0.9279P] where P=(Fo^2^+2Fc^2^)/3'
_refine_ls_weighting_scheme calc
_refine_ls_wR_factor_gt 0.0886
_refine_ls_wR_factor_ref 0.0958
_reflns_Friedel_coverage 0.000
_reflns_number_gt 7976
_reflns_number_total 9592
_reflns_threshold_expression 'I > 2\s(I)'
_cod_data_source_file d4dt02248c2.cif
_cod_data_source_block edec_107_c_120_gaussian
_cod_original_cell_volume 2456.51(15)
_cod_database_code 7717160
_shelx_shelxl_version_number 2019/3
_chemical_oxdiff_formula 'C49 H45 F15 O8 N2 P1 B1'
_shelx_space_group_comment
;
The symmetry employed for this shelxl refinement is uniquely defined
by the following loop, which should always be used as a source of
symmetry information in preference to the above space-group names.
They are only intended as comments.
;
_shelx_estimated_absorpt_t_max 0.808
_shelx_estimated_absorpt_t_min 0.701
_reflns_odcompleteness_completeness 99.98
_reflns_odcompleteness_iscentric 1
_reflns_odcompleteness_theta 66.97
_olex2_refinement_description
;
1.a Ternary CH refined with riding coordinates:
 C29(H29), C26(H26)
1.b Secondary CH2 refined with riding coordinates:
 C18(H18A,H18B), C20(H20A,H20B), C22(H22A,H22B), C24(H24A,H24B)
1.c Aromatic/amide H refined with riding coordinates:
 C3(H3), C5(H5)
1.d Idealised Me refined as rotating group:
 C7(H7A,H7B,H7C), C8(H8A,H8B,H8C), C9(H9A,H9B,H9C), C31(H31A,H31B,H31C),
 C30(H30A,H30B,H30C), C27(H27A,H27B,H27C), C28(H28A,H28B,H28C), C19(H19A,H19B,
 H19C), C21(H21A,H21B,H21C), C23(H23A,H23B,H23C), C25(H25A,H25B,H25C)
;
_olex2_submission_special_instructions 'No special instructions were received'
_oxdiff_exptl_absorpt_empirical_details
;
Empirical correction (ABSPACK) includes:
- Absorption correction using spherical harmonics
- Frame scaling
;
_oxdiff_exptl_absorpt_empirical_full_max 1.457
_oxdiff_exptl_absorpt_empirical_full_min 0.881

loop_
_space_group_symop_operation_xyz
'x, y, z'
'-x, -y, -z'

loop_
_atom_site_label
_atom_site_type_symbol
_atom_site_fract_x
_atom_site_fract_y
_atom_site_fract_z
_atom_site_U_iso_or_equiv
_atom_site_adp_type
_atom_site_occupancy
_atom_site_site_symmetry_order
_atom_site_calc_flag
_atom_site_refinement_flags_posn
_atom_site_refinement_flags_adp
_atom_site_refinement_flags_occupancy
_atom_site_disorder_assembly
_atom_site_disorder_group
B1 B 0.31481(15) 0.53461(15) 0.14655(12) 0.0178(3) Uani 1 1 d . . . . .
C1 C 0.44794(13) 0.79365(13) 0.65521(11) 0.0194(3) Uani 1 1 d . . . . .
C2 C 0.44938(15) 0.78777(14) 0.74113(12) 0.0236(3) Uani 1 1 d . . . . .
C3 C 0.55641(16) 0.83391(16) 0.80750(13) 0.0298(4) Uani 1 1 d . . . . .
H3 H 0.560120 0.832284 0.866970 0.036 Uiso 1 1 calc R U . . .
C4 C 0.65799(16) 0.88227(16) 0.78947(14) 0.0329(4) Uani 1 1 d . . . . .
C5 C 0.65193(15) 0.88407(15) 0.70243(14) 0.0302(4) Uani 1 1 d . . . . .
H5 H 0.720943 0.916566 0.689493 0.036 Uiso 1 1 calc R U . . .
C6 C 0.54715(14) 0.83943(13) 0.63310(12) 0.0226(3) Uani 1 1 d . . . . .
C7 C 0.34249(16) 0.73434(17) 0.76244(13) 0.0305(4) Uani 1 1 d . . . . .
H7A H 0.286405 0.766542 0.753117 0.046 Uiso 1 1 calc R U . . .
H7B H 0.361404 0.745229 0.828120 0.046 Uiso 1 1 calc R U . . .
H7C H 0.309660 0.656261 0.720052 0.046 Uiso 1 1 calc R U . . .
C8 C 0.54428(15) 0.84241(15) 0.53932(13) 0.0289(4) Uani 1 1 d . . . . .
H8A H 0.486955 0.773914 0.488913 0.043 Uiso 1 1 calc R U . . .
H8B H 0.620258 0.852114 0.528502 0.043 Uiso 1 1 calc R U . . .
H8C H 0.523755 0.903133 0.539435 0.043 Uiso 1 1 calc R U . . .
C9 C 0.77248(19) 0.9311(2) 0.86316(18) 0.0539(6) Uani 1 1 d . . . . .
H9A H 0.776948 0.997034 0.915839 0.081 Uiso 1 1 calc R U . . .
H9B H 0.835015 0.949502 0.834946 0.081 Uiso 1 1 calc R U . . .
H9C H 0.779657 0.878286 0.886434 0.081 Uiso 1 1 calc R U . . .
C29 C 0.19473(14) 0.76039(13) 0.30707(11) 0.0212(3) Uani 1 1 d . . . . .
H29 H 0.226383 0.716091 0.260115 0.025 Uiso 1 1 calc R U . . .
C31 C 0.29279(15) 0.87148(15) 0.36573(13) 0.0275(4) Uani 1 1 d . . . . .
H31A H 0.264187 0.920973 0.408756 0.041 Uiso 1 1 calc R U . . .
H31B H 0.322035 0.901414 0.323543 0.041 Uiso 1 1 calc R U . . .
H31C H 0.354966 0.863204 0.402467 0.041 Uiso 1 1 calc R U . . .
C30 C 0.09373(16) 0.76866(15) 0.24888(12) 0.0278(4) Uani 1 1 d . . . . .
H30A H 0.034806 0.695679 0.209388 0.042 Uiso 1 1 calc R U . . .
H30B H 0.121428 0.802316 0.208525 0.042 Uiso 1 1 calc R U . . .
H30C H 0.060572 0.813271 0.291640 0.042 Uiso 1 1 calc R U . . .
C26 C 0.00313(13) 0.60145(14) 0.33724(11) 0.0204(3) Uani 1 1 d . . . . .
H26 H -0.040384 0.645124 0.325320 0.024 Uiso 1 1 calc R U . . .
C27 C -0.02408(14) 0.50251(14) 0.24333(12) 0.0227(3) Uani 1 1 d . . . . .
H27A H 0.002220 0.526929 0.197242 0.034 Uiso 1 1 calc R U . . .
H27B H -0.107312 0.460664 0.219716 0.034 Uiso 1 1 calc R U . . .
H27C H 0.015425 0.456545 0.252891 0.034 Uiso 1 1 calc R U . . .
C28 C -0.03824(15) 0.56768(15) 0.41094(13) 0.0276(4) Uani 1 1 d . . . . .
H28A H 0.001769 0.523414 0.423488 0.041 Uiso 1 1 calc R U . . .
H28B H -0.121330 0.525144 0.387208 0.041 Uiso 1 1 calc R U . . .
H28C H -0.021750 0.632771 0.469481 0.041 Uiso 1 1 calc R U . . .
C10 C 0.28400(13) 0.81204(13) 0.57239(11) 0.0180(3) Uani 1 1 d . . . . .
C11 C 0.18956(13) 0.78501(13) 0.50044(11) 0.0181(3) Uani 1 1 d . . . . .
C12 C 0.24890(12) 0.57689(12) 0.45731(11) 0.0155(3) Uani 1 1 d . . . . .
C13 C 0.24124(12) 0.61014(12) 0.38087(11) 0.0154(3) Uani 1 1 d . . . . .
C14 C 0.34193(14) 0.92897(13) 0.65011(12) 0.0214(3) Uani 1 1 d . . . . .
C15 C 0.12167(13) 0.85381(13) 0.51127(11) 0.0195(3) Uani 1 1 d . . . . .
C16 C 0.21126(13) 0.45566(13) 0.43307(11) 0.0175(3) Uani 1 1 d . . . . .
C17 C 0.27755(12) 0.55783(12) 0.30488(11) 0.0148(3) Uani 1 1 d . . . . .
C18 C 0.37254(18) 1.04517(17) 0.80972(14) 0.0392(5) Uani 1 1 d . . . . .
H18A H 0.350605 1.097083 0.791454 0.047 Uiso 1 1 calc R U . . .
H18B H 0.457507 1.070341 0.827940 0.047 Uiso 1 1 calc R U . . .
C19 C 0.3270(2) 1.0374(2) 0.89011(15) 0.0553(7) Uani 1 1 d . . . . .
H19A H 0.242726 1.007059 0.869476 0.083 Uiso 1 1 calc R U . . .
H19B H 0.354465 1.110077 0.942960 0.083 Uiso 1 1 calc R U . . .
H19C H 0.354211 0.989980 0.910444 0.083 Uiso 1 1 calc R U . . .
C20 C 0.07696(15) 0.99781(14) 0.61384(12) 0.0235(3) Uani 1 1 d . . . . .
H20A H 0.077984 1.021562 0.562891 0.028 Uiso 1 1 calc R U . . .
H20B H 0.118068 1.063079 0.674902 0.028 Uiso 1 1 calc R U . . .
C21 C -0.04569(15) 0.94577(15) 0.61261(14) 0.0287(4) Uani 1 1 d . . . . .
H21A H -0.086110 0.880181 0.552810 0.043 Uiso 1 1 calc R U . . .
H21B H -0.083989 0.997141 0.618907 0.043 Uiso 1 1 calc R U . . .
H21C H -0.046838 0.926091 0.665297 0.043 Uiso 1 1 calc R U . . .
C22 C 0.07605(16) 0.27967(14) 0.33029(13) 0.0284(4) Uani 1 1 d . . . . .
H22A H 0.076823 0.262695 0.385178 0.034 Uiso 1 1 calc R U . . .
H22B H 0.127682 0.251094 0.296234 0.034 Uiso 1 1 calc R U . . .
C23 C -0.04340(18) 0.22858(18) 0.26614(17) 0.0448(6) Uani 1 1 d . . . . .
H23A H -0.043478 0.246860 0.212625 0.067 Uiso 1 1 calc R U . . .
H23B H -0.094214 0.255954 0.300926 0.067 Uiso 1 1 calc R U . . .
H23C H -0.070907 0.149401 0.242767 0.067 Uiso 1 1 calc R U . . .
C24 C 0.44050(13) 0.52840(13) 0.37987(11) 0.0186(3) Uani 1 1 d . . . . .
H24A H 0.429696 0.556638 0.443853 0.022 Uiso 1 1 calc R U . . .
H24B H 0.502103 0.586739 0.375672 0.022 Uiso 1 1 calc R U . . .
C25 C 0.47089(15) 0.42999(15) 0.35992(13) 0.0263(4) Uani 1 1 d . . . . .
H25A H 0.469937 0.396750 0.293432 0.039 Uiso 1 1 calc R U . . .
H25B H 0.414647 0.377232 0.373012 0.039 Uiso 1 1 calc R U . . .
H25C H 0.547880 0.451864 0.400310 0.039 Uiso 1 1 calc R U . . .
C32 C 0.29204(14) 0.60644(13) 0.09031(11) 0.0186(3) Uani 1 1 d . . . . .
C33 C 0.37274(14) 0.66826(14) 0.06152(11) 0.0216(3) Uani 1 1 d . . . . .
C34 C 0.34914(15) 0.72818(15) 0.01588(12) 0.0256(4) Uani 1 1 d . . . . .
C35 C 0.24048(16) 0.72895(15) -0.00311(12) 0.0266(4) Uani 1 1 d . . . . .
C36 C 0.15657(15) 0.66805(15) 0.02221(12) 0.0242(4) Uani 1 1 d . . . . .
C37 C 0.18297(14) 0.60786(14) 0.06619(11) 0.0205(3) Uani 1 1 d . . . . .
C38 C 0.24912(14) 0.40560(13) 0.07240(11) 0.0195(3) Uani 1 1 d . . . . .
C39 C 0.27057(15) 0.36774(14) -0.01525(12) 0.0239(3) Uani 1 1 d . . . . .
C40 C 0.21384(17) 0.26285(16) -0.08549(12) 0.0293(4) Uani 1 1 d . . . . .
C41 C 0.13063(16) 0.18886(15) -0.07007(13) 0.0295(4) Uani 1 1 d . . . . .
C42 C 0.10689(14) 0.22074(14) 0.01546(13) 0.0245(4) Uani 1 1 d . . . . .
C43 C 0.16536(14) 0.32698(14) 0.08395(11) 0.0199(3) Uani 1 1 d . . . . .
C44 C 0.45249(13) 0.57519(14) 0.19556(11) 0.0190(3) Uani 1 1 d . . . . .
C45 C 0.51254(14) 0.68327(14) 0.26127(12) 0.0205(3) Uani 1 1 d . . . . .
C46 C 0.62830(14) 0.72684(15) 0.30887(13) 0.0248(4) Uani 1 1 d . . . . .
C47 C 0.68994(14) 0.66044(16) 0.29056(14) 0.0289(4) Uani 1 1 d . . . . .
C48 C 0.63541(15) 0.55364(16) 0.22589(14) 0.0288(4) Uani 1 1 d . . . . .
C49 C 0.51917(15) 0.51252(14) 0.18023(12) 0.0230(3) Uani 1 1 d . . . . .
F1 F 0.48240(8) 0.67400(9) 0.07699(7) 0.0292(2) Uani 1 1 d . . . . .
F2 F 0.43234(9) 0.78673(10) -0.00908(8) 0.0357(3) Uani 1 1 d . . . . .
F3 F 0.21728(10) 0.78810(10) -0.04596(8) 0.0381(3) Uani 1 1 d . . . . .
F4 F 0.05031(9) 0.66876(10) 0.00489(8) 0.0340(3) Uani 1 1 d . . . . .
F5 F 0.09512(8) 0.54751(9) 0.08592(7) 0.0261(2) Uani 1 1 d . . . . .
F6 F 0.35173(9) 0.43579(9) -0.03461(7) 0.0308(2) Uani 1 1 d . . . . .
F7 F 0.23882(11) 0.23151(10) -0.16886(8) 0.0427(3) Uani 1 1 d . . . . .
F8 F 0.07312(11) 0.08657(9) -0.13862(8) 0.0425(3) Uani 1 1 d . . . . .
F9 F 0.02485(9) 0.14992(9) 0.03133(8) 0.0341(2) Uani 1 1 d . . . . .
F10 F 0.13297(8) 0.35065(8) 0.16436(7) 0.0252(2) Uani 1 1 d . . . . .
F11 F 0.45658(8) 0.75202(8) 0.28156(7) 0.0253(2) Uani 1 1 d . . . . .
F12 F 0.68139(8) 0.83193(9) 0.37174(8) 0.0328(2) Uani 1 1 d . . . . .
F13 F 0.80252(9) 0.70215(11) 0.33563(10) 0.0447(3) Uani 1 1 d . . . . .
F14 F 0.69611(10) 0.48930(11) 0.20650(10) 0.0429(3) Uani 1 1 d . . . . .
F15 F 0.47290(9) 0.40576(9) 0.11992(7) 0.0302(2) Uani 1 1 d . . . . .
N1 N 0.33837(11) 0.74859(11) 0.58383(9) 0.0177(3) Uani 1 1 d . . . . .
N2 N 0.29057(11) 0.63448(11) 0.54685(9) 0.0175(3) Uani 1 1 d . . . . .
O1 O 0.39965(11) 1.00110(10) 0.63567(9) 0.0302(3) Uani 1 1 d . . . . .
O2 O 0.32134(10) 0.93594(10) 0.73149(8) 0.0253(3) Uani 1 1 d . . . . .
O3 O 0.05447(10) 0.84571(10) 0.44406(8) 0.0245(3) Uani 1 1 d . . . . .
O4 O 0.13682(10) 0.92253(10) 0.60073(8) 0.0235(3) Uani 1 1 d . . . . .
O5 O 0.26255(10) 0.42021(9) 0.47430(8) 0.0235(2) Uani 1 1 d . . . . .
O6 O 0.11507(9) 0.39683(9) 0.36204(8) 0.0209(2) Uani 1 1 d . . . . .
O7 O 0.25579(9) 0.56392(9) 0.22564(7) 0.0165(2) Uani 1 1 d . . . . .
O8 O 0.33239(9) 0.49126(9) 0.30720(8) 0.0174(2) Uani 1 1 d . . . . .
P1 P 0.15647(3) 0.68900(3) 0.38044(3) 0.01566(9) Uani 1 1 d . . . . .

loop_
_atom_site_aniso_label
_atom_site_aniso_U_11
_atom_site_aniso_U_22
_atom_site_aniso_U_33
_atom_site_aniso_U_23
_atom_site_aniso_U_13
_atom_site_aniso_U_12
B1 0.0176(8) 0.0212(9) 0.0173(8) 0.0080(7) 0.0062(7) 0.0110(7)
C1 0.0176(7) 0.0178(7) 0.0193(7) 0.0042(6) 0.0004(6) 0.0092(6)
C2 0.0260(8) 0.0233(8) 0.0216(8) 0.0072(7) 0.0035(7) 0.0143(7)
C3 0.0306(9) 0.0326(10) 0.0231(9) 0.0092(8) -0.0013(7) 0.0156(8)
C4 0.0242(9) 0.0317(10) 0.0338(10) 0.0081(8) -0.0034(8) 0.0122(8)
C5 0.0194(8) 0.0271(9) 0.0377(10) 0.0099(8) 0.0035(7) 0.0082(7)
C6 0.0210(8) 0.0189(8) 0.0264(8) 0.0078(7) 0.0048(7) 0.0094(7)
C7 0.0297(9) 0.0387(10) 0.0242(9) 0.0146(8) 0.0072(7) 0.0135(8)
C8 0.0250(9) 0.0283(9) 0.0310(9) 0.0121(8) 0.0089(7) 0.0078(7)
C9 0.0294(11) 0.0662(16) 0.0487(14) 0.0184(12) -0.0097(10) 0.0134(11)
C29 0.0273(8) 0.0218(8) 0.0219(8) 0.0118(7) 0.0095(7) 0.0151(7)
C31 0.0287(9) 0.0247(9) 0.0322(9) 0.0154(8) 0.0099(8) 0.0099(7)
C30 0.0351(10) 0.0300(9) 0.0254(9) 0.0135(7) 0.0060(7) 0.0209(8)
C26 0.0147(7) 0.0234(8) 0.0223(8) 0.0069(7) 0.0047(6) 0.0106(6)
C27 0.0170(7) 0.0223(8) 0.0227(8) 0.0049(7) 0.0033(6) 0.0069(6)
C28 0.0209(8) 0.0314(9) 0.0259(9) 0.0091(7) 0.0099(7) 0.0073(7)
C10 0.0182(7) 0.0177(8) 0.0197(8) 0.0077(6) 0.0069(6) 0.0090(6)
C11 0.0179(7) 0.0178(7) 0.0186(7) 0.0063(6) 0.0051(6) 0.0091(6)
C12 0.0120(7) 0.0165(7) 0.0209(7) 0.0088(6) 0.0060(6) 0.0079(6)
C13 0.0137(7) 0.0155(7) 0.0170(7) 0.0070(6) 0.0038(6) 0.0063(6)
C14 0.0182(7) 0.0192(8) 0.0233(8) 0.0052(7) 0.0009(6) 0.0100(7)
C15 0.0197(8) 0.0178(7) 0.0205(8) 0.0057(6) 0.0070(6) 0.0095(6)
C16 0.0172(7) 0.0174(8) 0.0191(7) 0.0074(6) 0.0082(6) 0.0077(6)
C17 0.0096(6) 0.0150(7) 0.0195(7) 0.0075(6) 0.0017(6) 0.0056(6)
C18 0.0341(10) 0.0306(10) 0.0268(10) -0.0097(8) -0.0002(8) 0.0109(8)
C19 0.0355(11) 0.0627(16) 0.0298(11) -0.0107(10) 0.0083(9) 0.0095(11)
C20 0.0256(8) 0.0196(8) 0.0264(8) 0.0057(7) 0.0076(7) 0.0155(7)
C21 0.0287(9) 0.0263(9) 0.0403(10) 0.0152(8) 0.0166(8) 0.0187(8)
C22 0.0298(9) 0.0159(8) 0.0320(9) 0.0076(7) 0.0049(8) 0.0042(7)
C23 0.0328(11) 0.0297(11) 0.0532(13) 0.0194(10) -0.0078(10) -0.0055(9)
C24 0.0143(7) 0.0247(8) 0.0195(7) 0.0105(6) 0.0032(6) 0.0109(6)
C25 0.0248(8) 0.0302(9) 0.0306(9) 0.0147(8) 0.0065(7) 0.0183(7)
C32 0.0196(7) 0.0203(8) 0.0166(7) 0.0068(6) 0.0050(6) 0.0103(6)
C33 0.0193(8) 0.0264(8) 0.0191(8) 0.0087(7) 0.0050(6) 0.0103(7)
C34 0.0268(9) 0.0264(9) 0.0216(8) 0.0118(7) 0.0064(7) 0.0064(7)
C35 0.0344(9) 0.0263(9) 0.0217(8) 0.0134(7) 0.0025(7) 0.0136(8)
C36 0.0215(8) 0.0282(9) 0.0236(8) 0.0101(7) 0.0014(7) 0.0145(7)
C37 0.0192(7) 0.0235(8) 0.0193(8) 0.0089(6) 0.0056(6) 0.0091(6)
C38 0.0200(7) 0.0225(8) 0.0207(8) 0.0095(7) 0.0066(6) 0.0138(7)
C39 0.0258(8) 0.0254(9) 0.0252(8) 0.0111(7) 0.0109(7) 0.0142(7)
C40 0.0374(10) 0.0303(10) 0.0218(8) 0.0073(7) 0.0135(8) 0.0182(8)
C41 0.0312(9) 0.0229(9) 0.0240(9) 0.0006(7) 0.0029(7) 0.0114(8)
C42 0.0190(8) 0.0240(9) 0.0292(9) 0.0104(7) 0.0056(7) 0.0087(7)
C43 0.0188(7) 0.0250(8) 0.0185(7) 0.0083(7) 0.0063(6) 0.0129(7)
C44 0.0170(7) 0.0252(8) 0.0225(8) 0.0143(7) 0.0089(6) 0.0116(6)
C45 0.0173(7) 0.0264(8) 0.0268(8) 0.0157(7) 0.0095(6) 0.0136(7)
C46 0.0183(8) 0.0260(9) 0.0324(9) 0.0166(7) 0.0064(7) 0.0068(7)
C47 0.0127(7) 0.0386(10) 0.0439(11) 0.0251(9) 0.0080(7) 0.0116(7)
C48 0.0221(8) 0.0390(10) 0.0424(10) 0.0245(9) 0.0157(8) 0.0229(8)
C49 0.0237(8) 0.0272(9) 0.0261(8) 0.0145(7) 0.0120(7) 0.0146(7)
F1 0.0209(5) 0.0435(6) 0.0320(5) 0.0226(5) 0.0116(4) 0.0145(5)
F2 0.0326(6) 0.0414(6) 0.0342(6) 0.0256(5) 0.0073(5) 0.0050(5)
F3 0.0458(7) 0.0398(6) 0.0400(6) 0.0284(5) 0.0057(5) 0.0198(5)
F4 0.0262(5) 0.0443(7) 0.0402(6) 0.0230(5) 0.0046(5) 0.0210(5)
F5 0.0164(4) 0.0365(6) 0.0308(5) 0.0199(5) 0.0059(4) 0.0109(4)
F6 0.0377(6) 0.0290(5) 0.0291(5) 0.0115(4) 0.0204(5) 0.0141(5)
F7 0.0580(7) 0.0357(6) 0.0254(6) 0.0026(5) 0.0214(5) 0.0157(6)
F8 0.0459(7) 0.0254(6) 0.0330(6) -0.0035(5) 0.0071(5) 0.0059(5)
F9 0.0282(5) 0.0249(5) 0.0385(6) 0.0090(5) 0.0089(5) 0.0029(4)
F10 0.0234(5) 0.0260(5) 0.0230(5) 0.0083(4) 0.0100(4) 0.0066(4)
F11 0.0195(5) 0.0215(5) 0.0334(5) 0.0090(4) 0.0048(4) 0.0109(4)
F12 0.0195(5) 0.0273(5) 0.0440(6) 0.0143(5) 0.0016(4) 0.0041(4)
F13 0.0145(5) 0.0488(7) 0.0711(9) 0.0282(7) 0.0044(5) 0.0134(5)
F14 0.0302(6) 0.0489(7) 0.0652(8) 0.0263(6) 0.0181(6) 0.0316(6)
F15 0.0321(5) 0.0296(5) 0.0334(6) 0.0101(5) 0.0112(4) 0.0216(5)
N1 0.0169(6) 0.0160(6) 0.0186(6) 0.0061(5) 0.0022(5) 0.0075(5)
N2 0.0174(6) 0.0158(6) 0.0200(7) 0.0070(5) 0.0051(5) 0.0085(5)
O1 0.0280(6) 0.0189(6) 0.0384(7) 0.0087(5) 0.0060(6) 0.0082(5)
O2 0.0269(6) 0.0233(6) 0.0186(6) 0.0012(5) 0.0012(5) 0.0126(5)
O3 0.0257(6) 0.0273(6) 0.0215(6) 0.0071(5) 0.0030(5) 0.0175(5)
O4 0.0258(6) 0.0253(6) 0.0210(6) 0.0053(5) 0.0061(5) 0.0184(5)
O5 0.0242(6) 0.0202(6) 0.0283(6) 0.0128(5) 0.0047(5) 0.0100(5)
O6 0.0190(5) 0.0153(5) 0.0246(6) 0.0074(5) 0.0028(5) 0.0048(4)
O7 0.0154(5) 0.0213(5) 0.0167(5) 0.0089(4) 0.0059(4) 0.0106(4)
O8 0.0154(5) 0.0178(5) 0.0201(5) 0.0074(4) 0.0032(4) 0.0100(4)
P1 0.01480(18) 0.01636(18) 0.01688(18) 0.00613(15) 0.00402(14) 0.00902(15)

loop_
_atom_type_symbol
_atom_type_description
_atom_type_scat_dispersion_real
_atom_type_scat_dispersion_imag
_atom_type_scat_source
C C 0.0181 0.0091 'International Tables Vol C Tables 4.2.6.8 and 6.1.1.4'
H H 0.0000 0.0000 'International Tables Vol C Tables 4.2.6.8 and 6.1.1.4'
B B 0.0090 0.0039 'International Tables Vol C Tables 4.2.6.8 and 6.1.1.4'
F F 0.0727 0.0534 'International Tables Vol C Tables 4.2.6.8 and 6.1.1.4'
N N 0.0311 0.0180 'International Tables Vol C Tables 4.2.6.8 and 6.1.1.4'
O O 0.0492 0.0322 'International Tables Vol C Tables 4.2.6.8 and 6.1.1.4'
P P 0.2955 0.4335 'International Tables Vol C Tables 4.2.6.8 and 6.1.1.4'

loop_
_exptl_crystal_face_index_h
_exptl_crystal_face_index_k
_exptl_crystal_face_index_l
_exptl_crystal_face_perp_dist
-1 0 -9 0.0633
0 -9 3 0.0808
-5 -3 -2 0.0914
1 8 -3 0.0628
5 3 2 0.0869
6 -5 6 0.0915
-1 0 9 0.0838
-6 3 7 0.0876
-7 4 6 0.0986
-1 1 -9 0.0607
2 -1 -9 0.0625
8 -4 -2 0.1156
7 -4 5 0.0918
0 -6 -4 0.0778
-2 -4 -5 0.0743
7 0 -6 0.0835
8 -2 1 0.0855
0 4 -10 0.0605
8 0 -1 0.0773
-1 -8 7 0.0751
1 -3 -8 0.0680

loop_
_geom_angle_atom_site_label_1
_geom_angle_atom_site_label_2
_geom_angle_atom_site_label_3
_geom_angle
_geom_angle_site_symmetry_1
_geom_angle_site_symmetry_3
_geom_angle_publ_flag
C38 B1 C32 107.71(12) . . ?
C44 B1 C32 110.59(13) . . ?
C44 B1 C38 115.99(13) . . ?
O7 B1 C32 103.52(12) . . ?
O7 B1 C38 110.08(13) . . ?
O7 B1 C44 108.23(12) . . ?
C2 C1 N1 119.34(15) . . ?
C6 C1 C2 123.16(15) . . ?
C6 C1 N1 117.50(14) . . ?
C1 C2 C7 122.59(15) . . ?
C3 C2 C1 116.89(17) . . ?
C3 C2 C7 120.52(16) . . ?
C2 C3 H3 118.9 . . ?
C4 C3 C2 122.17(17) . . ?
C4 C3 H3 118.9 . . ?
C3 C4 C9 120.6(2) . . ?
C5 C4 C3 118.58(16) . . ?
C5 C4 C9 120.8(2) . . ?
C4 C5 H5 119.0 . . ?
C4 C5 C6 121.91(18) . . ?
C6 C5 H5 119.0 . . ?
C1 C6 C5 117.25(16) . . ?
C1 C6 C8 122.46(15) . . ?
C5 C6 C8 120.29(16) . . ?
C2 C7 H7A 109.5 . . ?
C2 C7 H7B 109.5 . . ?
C2 C7 H7C 109.5 . . ?
H7A C7 H7B 109.5 . . ?
H7A C7 H7C 109.5 . . ?
H7B C7 H7C 109.5 . . ?
C6 C8 H8A 109.5 . . ?
C6 C8 H8B 109.5 . . ?
C6 C8 H8C 109.5 . . ?
H8A C8 H8B 109.5 . . ?
H8A C8 H8C 109.5 . . ?
H8B C8 H8C 109.5 . . ?
C4 C9 H9A 109.5 . . ?
C4 C9 H9B 109.5 . . ?
C4 C9 H9C 109.5 . . ?
H9A C9 H9B 109.5 . . ?
H9A C9 H9C 109.5 . . ?
H9B C9 H9C 109.5 . . ?
C31 C29 H29 106.0 . . ?
C31 C29 C30 111.77(14) . . ?
C31 C29 P1 110.95(11) . . ?
C30 C29 H29 106.0 . . ?
C30 C29 P1 115.50(13) . . ?
P1 C29 H29 106.0 . . ?
C29 C31 H31A 109.5 . . ?
C29 C31 H31B 109.5 . . ?
C29 C31 H31C 109.5 . . ?
H31A C31 H31B 109.5 . . ?
H31A C31 H31C 109.5 . . ?
H31B C31 H31C 109.5 . . ?
C29 C30 H30A 109.5 . . ?
C29 C30 H30B 109.5 . . ?
C29 C30 H30C 109.5 . . ?
H30A C30 H30B 109.5 . . ?
H30A C30 H30C 109.5 . . ?
H30B C30 H30C 109.5 . . ?
C27 C26 H26 107.3 . . ?
C27 C26 P1 111.53(11) . . ?
C28 C26 H26 107.3 . . ?
C28 C26 C27 111.47(14) . . ?
C28 C26 P1 111.67(11) . . ?
P1 C26 H26 107.3 . . ?
C26 C27 H27A 109.5 . . ?
C26 C27 H27B 109.5 . . ?
C26 C27 H27C 109.5 . . ?
H27A C27 H27B 109.5 . . ?
H27A C27 H27C 109.5 . . ?
H27B C27 H27C 109.5 . . ?
C26 C28 H28A 109.5 . . ?
C26 C28 H28B 109.5 . . ?
C26 C28 H28C 109.5 . . ?
H28A C28 H28B 109.5 . . ?
H28A C28 H28C 109.5 . . ?
H28B C28 H28C 109.5 . . ?
C11 C10 C14 119.60(14) . . ?
N1 C10 C11 128.48(15) . . ?
N1 C10 C14 111.89(13) . . ?
C10 C11 C15 121.01(14) . . ?
C10 C11 P1 125.60(12) . . ?
C15 C11 P1 111.78(11) . . ?
C13 C12 C16 119.45(13) . . ?
N2 C12 C13 130.24(14) . . ?
N2 C12 C16 110.14(13) . . ?
C12 C13 P1 116.87(11) . . ?
C17 C13 C12 116.81(13) . . ?
C17 C13 P1 124.59(11) . . ?
O1 C14 C10 121.62(16) . . ?
O1 C14 O2 127.04(16) . . ?
O2 C14 C10 111.32(14) . . ?
O3 C15 C11 122.20(14) . . ?
O3 C15 O4 123.16(14) . . ?
O4 C15 C11 114.59(13) . . ?
O5 C16 C12 123.49(14) . . ?
O5 C16 O6 125.42(15) . . ?
O6 C16 C12 111.09(13) . . ?
O7 C17 C13 123.01(13) . . ?
O7 C17 O8 115.54(13) . . ?
O8 C17 C13 121.33(13) . . ?
H18A C18 H18B 108.6 . . ?
C19 C18 H18A 110.4 . . ?
C19 C18 H18B 110.4 . . ?
O2 C18 H18A 110.4 . . ?
O2 C18 H18B 110.4 . . ?
O2 C18 C19 106.41(18) . . ?
C18 C19 H19A 109.5 . . ?
C18 C19 H19B 109.5 . . ?
C18 C19 H19C 109.5 . . ?
H19A C19 H19B 109.5 . . ?
H19A C19 H19C 109.5 . . ?
H19B C19 H19C 109.5 . . ?
H20A C20 H20B 108.0 . . ?
C21 C20 H20A 109.3 . . ?
C21 C20 H20B 109.3 . . ?
O4 C20 H20A 109.3 . . ?
O4 C20 H20B 109.3 . . ?
O4 C20 C21 111.61(14) . . ?
C20 C21 H21A 109.5 . . ?
C20 C21 H21B 109.5 . . ?
C20 C21 H21C 109.5 . . ?
H21A C21 H21B 109.5 . . ?
H21A C21 H21C 109.5 . . ?
H21B C21 H21C 109.5 . . ?
H22A C22 H22B 108.4 . . ?
C23 C22 H22A 110.1 . . ?
C23 C22 H22B 110.1 . . ?
O6 C22 H22A 110.1 . . ?
O6 C22 H22B 110.1 . . ?
O6 C22 C23 108.02(15) . . ?
C22 C23 H23A 109.5 . . ?
C22 C23 H23B 109.5 . . ?
C22 C23 H23C 109.5 . . ?
H23A C23 H23B 109.5 . . ?
H23A C23 H23C 109.5 . . ?
H23B C23 H23C 109.5 . . ?
H24A C24 H24B 108.7 . . ?
C25 C24 H24A 110.6 . . ?
C25 C24 H24B 110.6 . . ?
O8 C24 H24A 110.6 . . ?
O8 C24 H24B 110.6 . . ?
O8 C24 C25 105.73(13) . . ?
C24 C25 H25A 109.5 . . ?
C24 C25 H25B 109.5 . . ?
C24 C25 H25C 109.5 . . ?
H25A C25 H25B 109.5 . . ?
H25A C25 H25C 109.5 . . ?
H25B C25 H25C 109.5 . . ?
C33 C32 B1 126.48(14) . . ?
C33 C32 C37 113.22(14) . . ?
C37 C32 B1 120.29(14) . . ?
C34 C33 C32 123.96(15) . . ?
F1 C33 C32 121.27(14) . . ?
F1 C33 C34 114.78(15) . . ?
C35 C34 C33 119.89(17) . . ?
F2 C34 C33 120.37(16) . . ?
F2 C34 C35 119.73(16) . . ?
C36 C35 C34 118.87(15) . . ?
F3 C35 C34 120.32(17) . . ?
F3 C35 C36 120.82(16) . . ?
C35 C36 C37 119.52(15) . . ?
F4 C36 C35 119.54(15) . . ?
F4 C36 C37 120.93(16) . . ?
C36 C37 C32 124.47(16) . . ?
F5 C37 C32 119.62(14) . . ?
F5 C37 C36 115.91(14) . . ?
C39 C38 B1 119.31(15) . . ?
C43 C38 B1 126.93(14) . . ?
C43 C38 C39 113.61(15) . . ?
C40 C39 C38 124.07(17) . . ?
F6 C39 C38 119.40(15) . . ?
F6 C39 C40 116.53(15) . . ?
C41 C40 C39 119.54(16) . . ?
F7 C40 C39 121.03(17) . . ?
F7 C40 C41 119.43(16) . . ?
C42 C41 C40 119.16(16) . . ?
F8 C41 C40 120.21(17) . . ?
F8 C41 C42 120.62(18) . . ?
C41 C42 C43 119.50(17) . . ?
F9 C42 C41 119.96(16) . . ?
F9 C42 C43 120.51(16) . . ?
C42 C43 C38 124.10(15) . . ?
F10 C43 C38 121.21(15) . . ?
F10 C43 C42 114.67(15) . . ?
C45 C44 B1 118.75(14) . . ?
C49 C44 B1 127.08(15) . . ?
C49 C44 C45 114.16(14) . . ?
C46 C45 C44 124.25(15) . . ?
F11 C45 C44 119.39(14) . . ?
F11 C45 C46 116.36(15) . . ?
C47 C46 C45 118.86(17) . . ?
F12 C46 C45 121.44(15) . . ?
F12 C46 C47 119.69(15) . . ?
C48 C47 C46 119.33(15) . . ?
F13 C47 C46 119.33(17) . . ?
F13 C47 C48 121.33(16) . . ?
C47 C48 C49 120.25(16) . . ?
F14 C48 C47 119.37(16) . . ?
F14 C48 C49 120.38(17) . . ?
C48 C49 C44 123.14(17) . . ?
F15 C49 C44 121.21(15) . . ?
F15 C49 C48 115.65(15) . . ?
C10 N1 C1 121.59(13) . . ?
C10 N1 N2 126.26(13) . . ?
N2 N1 C1 110.79(12) . . ?
C12 N2 N1 119.42(13) . . ?
C14 O2 C18 115.11(15) . . ?
C15 O4 C20 116.10(12) . . ?
C16 O6 C22 115.12(12) . . ?
C17 O7 B1 127.47(12) . . ?
C17 O8 C24 122.27(12) . . ?
C26 P1 C29 110.76(8) . . ?
C11 P1 C29 110.14(8) . . ?
C11 P1 C26 109.71(8) . . ?
C13 P1 C29 110.28(7) . . ?
C13 P1 C26 110.02(7) . . ?
C13 P1 C11 105.82(7) . . ?

loop_
_geom_bond_atom_site_label_1
_geom_bond_atom_site_label_2
_geom_bond_distance
_geom_bond_site_symmetry_2
_geom_bond_publ_flag
B1 C32 1.656(2) . ?
B1 C38 1.638(2) . ?
B1 C44 1.637(2) . ?
B1 O7 1.538(2) . ?
C1 C2 1.398(2) . ?
C1 C6 1.392(2) . ?
C1 N1 1.4571(19) . ?
C2 C3 1.395(2) . ?
C2 C7 1.496(3) . ?
C3 H3 0.9500 . ?
C3 C4 1.392(3) . ?
C4 C5 1.386(3) . ?
C4 C9 1.513(3) . ?
C5 H5 0.9500 . ?
C5 C6 1.399(2) . ?
C6 C8 1.504(3) . ?
C7 H7A 0.9800 . ?
C7 H7B 0.9800 . ?
C7 H7C 0.9800 . ?
C8 H8A 0.9800 . ?
C8 H8B 0.9800 . ?
C8 H8C 0.9800 . ?
C9 H9A 0.9800 . ?
C9 H9B 0.9800 . ?
C9 H9C 0.9800 . ?
C29 H29 1.0000 . ?
C29 C31 1.530(2) . ?
C29 C30 1.537(2) . ?
C29 P1 1.8434(17) . ?
C31 H31A 0.9800 . ?
C31 H31B 0.9800 . ?
C31 H31C 0.9800 . ?
C30 H30A 0.9800 . ?
C30 H30B 0.9800 . ?
C30 H30C 0.9800 . ?
C26 H26 1.0000 . ?
C26 C27 1.530(2) . ?
C26 C28 1.525(2) . ?
C26 P1 1.8336(16) . ?
C27 H27A 0.9800 . ?
C27 H27B 0.9800 . ?
C27 H27C 0.9800 . ?
C28 H28A 0.9800 . ?
C28 H28B 0.9800 . ?
C28 H28C 0.9800 . ?
C10 C11 1.383(2) . ?
C10 C14 1.530(2) . ?
C10 N1 1.342(2) . ?
C11 C15 1.471(2) . ?
C11 P1 1.7833(16) . ?
C12 C13 1.465(2) . ?
C12 C16 1.533(2) . ?
C12 N2 1.281(2) . ?
C13 C17 1.383(2) . ?
C13 P1 1.7791(15) . ?
C14 O1 1.196(2) . ?
C14 O2 1.328(2) . ?
C15 O3 1.218(2) . ?
C15 O4 1.3391(19) . ?
C16 O5 1.201(2) . ?
C16 O6 1.3314(19) . ?
C17 O7 1.2942(19) . ?
C17 O8 1.3463(18) . ?
C18 H18A 0.9900 . ?
C18 H18B 0.9900 . ?
C18 C19 1.499(3) . ?
C18 O2 1.461(2) . ?
C19 H19A 0.9800 . ?
C19 H19B 0.9800 . ?
C19 H19C 0.9800 . ?
C20 H20A 0.9900 . ?
C20 H20B 0.9900 . ?
C20 C21 1.505(2) . ?
C20 O4 1.4659(18) . ?
C21 H21A 0.9800 . ?
C21 H21B 0.9800 . ?
C21 H21C 0.9800 . ?
C22 H22A 0.9900 . ?
C22 H22B 0.9900 . ?
C22 C23 1.493(3) . ?
C22 O6 1.456(2) . ?
C23 H23A 0.9800 . ?
C23 H23B 0.9800 . ?
C23 H23C 0.9800 . ?
C24 H24A 0.9900 . ?
C24 H24B 0.9900 . ?
C24 C25 1.504(2) . ?
C24 O8 1.4738(18) . ?
C25 H25A 0.9800 . ?
C25 H25B 0.9800 . ?
C25 H25C 0.9800 . ?
C32 C33 1.390(2) . ?
C32 C37 1.393(2) . ?
C33 C34 1.385(2) . ?
C33 F1 1.3511(19) . ?
C34 C35 1.375(3) . ?
C34 F2 1.345(2) . ?
C35 C36 1.372(3) . ?
C35 F3 1.3412(19) . ?
C36 C37 1.381(2) . ?
C36 F4 1.3424(19) . ?
C37 F5 1.3458(19) . ?
C38 C39 1.391(2) . ?
C38 C43 1.388(2) . ?
C39 C40 1.379(3) . ?
C39 F6 1.348(2) . ?
C40 C41 1.377(3) . ?
C40 F7 1.346(2) . ?
C41 C42 1.370(3) . ?
C41 F8 1.348(2) . ?
C42 C43 1.385(2) . ?
C42 F9 1.345(2) . ?
C43 F10 1.3490(19) . ?
C44 C45 1.392(2) . ?
C44 C49 1.388(2) . ?
C45 C46 1.384(2) . ?
C45 F11 1.3495(18) . ?
C46 C47 1.379(3) . ?
C46 F12 1.343(2) . ?
C47 C48 1.369(3) . ?
C47 F13 1.342(2) . ?
C48 C49 1.385(2) . ?
C48 F14 1.347(2) . ?
C49 F15 1.348(2) . ?
N1 N2 1.4068(18) . ?

loop_
_geom_torsion_atom_site_label_1
_geom_torsion_atom_site_label_2
_geom_torsion_atom_site_label_3
_geom_torsion_atom_site_label_4
_geom_torsion
_geom_torsion_site_symmetry_1
_geom_torsion_site_symmetry_2
_geom_torsion_site_symmetry_3
_geom_torsion_site_symmetry_4
_geom_torsion_publ_flag
B1 C32 C33 C34 -178.96(16) . . . . ?
B1 C32 C33 F1 0.9(3) . . . . ?
B1 C32 C37 C36 177.73(15) . . . . ?
B1 C32 C37 F5 -2.3(2) . . . . ?
B1 C38 C39 C40 -175.01(16) . . . . ?
B1 C38 C39 F6 5.3(2) . . . . ?
B1 C38 C43 C42 175.00(15) . . . . ?
B1 C38 C43 F10 -3.5(2) . . . . ?
B1 C44 C45 C46 178.66(16) . . . . ?
B1 C44 C45 F11 -1.2(2) . . . . ?
B1 C44 C49 C48 -179.22(17) . . . . ?
B1 C44 C49 F15 -0.3(3) . . . . ?
C1 C2 C3 C4 -1.0(3) . . . . ?
C1 N1 N2 C12 -134.62(14) . . . . ?
C2 C1 C6 C5 -2.0(2) . . . . ?
C2 C1 C6 C8 178.33(16) . . . . ?
C2 C1 N1 C10 99.19(19) . . . . ?
C2 C1 N1 N2 -68.29(18) . . . . ?
C2 C3 C4 C5 -0.2(3) . . . . ?
C2 C3 C4 C9 -179.8(2) . . . . ?
C3 C4 C5 C6 0.4(3) . . . . ?
C4 C5 C6 C1 0.7(3) . . . . ?
C4 C5 C6 C8 -179.62(17) . . . . ?
C6 C1 C2 C3 2.1(2) . . . . ?
C6 C1 C2 C7 -177.48(16) . . . . ?
C6 C1 N1 C10 -81.8(2) . . . . ?
C6 C1 N1 N2 110.72(16) . . . . ?
C7 C2 C3 C4 178.61(18) . . . . ?
C9 C4 C5 C6 180.0(2) . . . . ?
C31 C29 P1 C26 149.00(11) . . . . ?
C31 C29 P1 C11 27.46(14) . . . . ?
C31 C29 P1 C13 -88.97(13) . . . . ?
C30 C29 P1 C26 20.49(15) . . . . ?
C30 C29 P1 C11 -101.05(13) . . . . ?
C30 C29 P1 C13 142.52(12) . . . . ?
C27 C26 P1 C29 71.03(13) . . . . ?
C27 C26 P1 C11 -167.18(11) . . . . ?
C27 C26 P1 C13 -51.15(14) . . . . ?
C28 C26 P1 C29 -163.51(12) . . . . ?
C28 C26 P1 C11 -41.72(14) . . . . ?
C28 C26 P1 C13 74.31(13) . . . . ?
C10 C11 C15 O3 164.20(16) . . . . ?
C10 C11 C15 O4 -18.1(2) . . . . ?
C10 C11 P1 C29 -102.60(15) . . . . ?
C10 C11 P1 C26 135.23(15) . . . . ?
C10 C11 P1 C13 16.58(17) . . . . ?
C10 C14 O2 C18 -179.42(14) . . . . ?
C10 N1 N2 C12 58.6(2) . . . . ?
C11 C10 C14 O1 -73.1(2) . . . . ?
C11 C10 C14 O2 108.45(17) . . . . ?
C11 C10 N1 C1 169.88(16) . . . . ?
C11 C10 N1 N2 -24.7(3) . . . . ?
C11 C15 O4 C20 175.77(14) . . . . ?
C12 C13 C17 O7 166.57(13) . . . . ?
C12 C13 C17 O8 -9.3(2) . . . . ?
C12 C13 P1 C29 161.10(11) . . . . ?
C12 C13 P1 C26 -76.43(13) . . . . ?
C12 C13 P1 C11 42.01(13) . . . . ?
C12 C16 O6 C22 176.65(13) . . . . ?
C13 C12 C16 O5 139.10(16) . . . . ?
C13 C12 C16 O6 -41.55(18) . . . . ?
C13 C12 N2 N1 0.0(2) . . . . ?
C13 C17 O7 B1 163.51(15) . . . . ?
C13 C17 O8 C24 -58.1(2) . . . . ?
C14 C10 C11 C15 -19.3(2) . . . . ?
C14 C10 C11 P1 144.96(14) . . . . ?
C14 C10 N1 C1 -7.8(2) . . . . ?
C14 C10 N1 N2 157.61(14) . . . . ?
C15 C11 P1 C29 62.93(13) . . . . ?
C15 C11 P1 C26 -59.24(14) . . . . ?
C15 C11 P1 C13 -177.88(11) . . . . ?
C16 C12 C13 C17 -43.17(19) . . . . ?
C16 C12 C13 P1 122.51(13) . . . . ?
C16 C12 N2 N1 175.25(12) . . . . ?
C17 C13 P1 C29 -34.44(16) . . . . ?
C17 C13 P1 C26 88.03(15) . . . . ?
C17 C13 P1 C11 -153.53(13) . . . . ?
C19 C18 O2 C14 173.01(16) . . . . ?
C21 C20 O4 C15 83.80(18) . . . . ?
C23 C22 O6 C16 168.07(16) . . . . ?
C25 C24 O8 C17 178.05(14) . . . . ?
C32 B1 C38 C39 52.83(18) . . . . ?
C32 B1 C38 C43 -122.48(16) . . . . ?
C32 B1 C44 C45 58.80(19) . . . . ?
C32 B1 C44 C49 -122.25(17) . . . . ?
C32 B1 O7 C17 -156.59(14) . . . . ?
C32 C33 C34 C35 0.2(3) . . . . ?
C32 C33 C34 F2 179.46(15) . . . . ?
C33 C32 C37 C36 -3.0(2) . . . . ?
C33 C32 C37 F5 177.01(14) . . . . ?
C33 C34 C35 C36 -1.3(3) . . . . ?
C33 C34 C35 F3 178.95(16) . . . . ?
C34 C35 C36 C37 0.2(3) . . . . ?
C34 C35 C36 F4 179.40(16) . . . . ?
C35 C36 C37 C32 2.1(3) . . . . ?
C35 C36 C37 F5 -177.87(15) . . . . ?
C37 C32 C33 C34 1.8(2) . . . . ?
C37 C32 C33 F1 -178.37(14) . . . . ?
C38 B1 C32 C33 -109.01(18) . . . . ?
C38 B1 C32 C37 70.18(18) . . . . ?
C38 B1 C44 C45 -178.20(14) . . . . ?
C38 B1 C44 C49 0.8(2) . . . . ?
C38 B1 O7 C17 88.50(17) . . . . ?
C38 C39 C40 C41 -0.3(3) . . . . ?
C38 C39 C40 F7 179.97(16) . . . . ?
C39 C38 C43 C42 -0.5(2) . . . . ?
C39 C38 C43 F10 -178.99(14) . . . . ?
C39 C40 C41 C42 -0.8(3) . . . . ?
C39 C40 C41 F8 178.89(16) . . . . ?
C40 C41 C42 C43 1.2(3) . . . . ?
C40 C41 C42 F9 179.16(16) . . . . ?
C41 C42 C43 C38 -0.5(3) . . . . ?
C41 C42 C43 F10 178.07(15) . . . . ?
C43 C38 C39 C40 0.9(2) . . . . ?
C43 C38 C39 F6 -178.78(14) . . . . ?
C44 B1 C32 C33 18.7(2) . . . . ?
C44 B1 C32 C37 -162.13(14) . . . . ?
C44 B1 C38 C39 -71.67(19) . . . . ?
C44 B1 C38 C43 113.02(18) . . . . ?
C44 B1 O7 C17 -39.2(2) . . . . ?
C44 C45 C46 C47 0.5(3) . . . . ?
C44 C45 C46 F12 -179.85(15) . . . . ?
C45 C44 C49 C48 -0.2(2) . . . . ?
C45 C44 C49 F15 178.73(15) . . . . ?
C45 C46 C47 C48 0.2(3) . . . . ?
C45 C46 C47 F13 179.33(16) . . . . ?
C46 C47 C48 C49 -0.8(3) . . . . ?
C46 C47 C48 F14 178.60(17) . . . . ?
C47 C48 C49 C44 0.8(3) . . . . ?
C47 C48 C49 F15 -178.17(16) . . . . ?
C49 C44 C45 C46 -0.4(2) . . . . ?
C49 C44 C45 F11 179.71(14) . . . . ?
F1 C33 C34 C35 -179.62(15) . . . . ?
F1 C33 C34 F2 -0.4(2) . . . . ?
F2 C34 C35 C36 179.49(16) . . . . ?
F2 C34 C35 F3 -0.3(3) . . . . ?
F3 C35 C36 C37 179.95(16) . . . . ?
F3 C35 C36 F4 -0.8(3) . . . . ?
F4 C36 C37 C32 -177.11(15) . . . . ?
F4 C36 C37 F5 2.9(2) . . . . ?
F6 C39 C40 C41 179.43(16) . . . . ?
F6 C39 C40 F7 -0.3(3) . . . . ?
F7 C40 C41 C42 178.96(16) . . . . ?
F7 C40 C41 F8 -1.3(3) . . . . ?
F8 C41 C42 C43 -178.55(15) . . . . ?
F8 C41 C42 F9 -0.6(3) . . . . ?
F9 C42 C43 C38 -178.46(15) . . . . ?
F9 C42 C43 F10 0.1(2) . . . . ?
F11 C45 C46 C47 -179.67(15) . . . . ?
F11 C45 C46 F12 0.0(2) . . . . ?
F12 C46 C47 C48 -179.53(17) . . . . ?
F12 C46 C47 F13 -0.4(3) . . . . ?
F13 C47 C48 C49 -179.93(17) . . . . ?
F13 C47 C48 F14 -0.5(3) . . . . ?
F14 C48 C49 C44 -178.54(16) . . . . ?
F14 C48 C49 F15 2.5(3) . . . . ?
N1 C1 C2 C3 -178.90(15) . . . . ?
N1 C1 C2 C7 1.5(2) . . . . ?
N1 C1 C6 C5 179.04(15) . . . . ?
N1 C1 C6 C8 -0.7(2) . . . . ?
N1 C10 C11 C15 163.09(16) . . . . ?
N1 C10 C11 P1 -32.6(3) . . . . ?
N1 C10 C14 O1 104.80(18) . . . . ?
N1 C10 C14 O2 -73.60(17) . . . . ?
N2 C12 C13 C17 131.70(17) . . . . ?
N2 C12 C13 P1 -62.6(2) . . . . ?
N2 C12 C16 O5 -36.7(2) . . . . ?
N2 C12 C16 O6 142.62(13) . . . . ?
O1 C14 O2 C18 2.3(2) . . . . ?
O3 C15 O4 C20 -6.6(2) . . . . ?
O5 C16 O6 C22 -4.0(2) . . . . ?
O7 B1 C32 C33 134.41(16) . . . . ?
O7 B1 C32 C37 -46.40(18) . . . . ?
O7 B1 C38 C39 165.05(13) . . . . ?
O7 B1 C38 C43 -10.3(2) . . . . ?
O7 B1 C44 C45 -53.95(19) . . . . ?
O7 B1 C44 C49 125.00(17) . . . . ?
O7 C17 O8 C24 125.75(14) . . . . ?
O8 C17 O7 B1 -20.4(2) . . . . ?
P1 C11 C15 O3 -2.1(2) . . . . ?
P1 C11 C15 O4 175.58(12) . . . . ?
P1 C13 C17 O7 2.1(2) . . . . ?
P1 C13 C17 O8 -173.72(11) . . . . ?

loop_
_exptl_oxdiff_crystal_face_indexfrac_h
_exptl_oxdiff_crystal_face_indexfrac_k
_exptl_oxdiff_crystal_face_indexfrac_l
_exptl_oxdiff_crystal_face_x
_exptl_oxdiff_crystal_face_y
_exptl_oxdiff_crystal_face_z
-1.3833 0.3982 -8.7864 0.6482 -0.0859 -0.7566
-0.2583 -8.6783 3.0248 0.1826 -0.9822 0.0443
-4.8594 -3.1786 -2.2244 0.1257 -0.6702 -0.7314
0.7545 8.3903 -2.5713 -0.1828 0.9825 0.0364
4.9550 2.9553 2.3738 -0.1223 0.6516 0.7486
5.9884 -4.8991 5.9975 0.0273 -0.1548 0.9876
-0.7692 0.1663 9.3247 -0.8210 0.0202 0.5705
-5.6539 2.9754 7.0083 -0.9969 0.0256 -0.0742
-6.5366 3.5033 5.8781 -0.9704 0.0251 -0.2401
-1.3025 0.9910 -9.1113 0.6485 -0.0156 -0.7610
1.7675 -0.7304 -9.2050 0.8859 -0.0220 -0.4633
7.9278 -4.3887 -2.2178 0.7749 -0.0206 0.6318
6.6659 -3.8805 4.8141 0.1047 -0.0040 0.9945
-0.3479 -5.8046 -3.7792 0.5977 -0.6980 -0.3944
-1.6300 -4.4261 -4.5928 0.5356 -0.6251 -0.5677
7.3386 0.1494 -5.7320 0.8072 0.4383 0.3954
7.9871 -2.3028 0.6339 0.4326 0.2340 0.8707
-0.1430 3.6954 -10.1976 0.6532 0.3561 -0.6683
7.7319 0.1454 -1.3577 0.4609 0.4849 0.7433
-1.1683 -8.0393 7.0382 -0.2266 -0.9449 0.2364
1.1551 -2.9016 -7.6427 0.8393 -0.2973 -0.4552
